data_1556538
loop_
_publ_author_name
'Morrison, Christine N.'
'Prosser, Kathleen E.'
'Stokes, Ryjul W.'
'Cordes, Anna'
'Metzler-Nolte, Nils'
'Cohen, Seth M.'

_publ_section_title
;
 Expanding medicinal chemistry into 3D space: metallofragments as 3D
 scaffolds for fragment-based drug discovery
;
_journal_issue 5
_journal_name_full 'Chemical Science'
_journal_page_first 1216
_journal_page_last 1225
_journal_paper_doi 10.1039/C9SC05586J
_journal_volume 11
_journal_year 2020
_chemical_formula_moiety 'C15 H12 N O4 Re S'
_chemical_formula_sum 'C15 H12 N O4 Re S'
_chemical_formula_weight 488.52
_space_group_crystal_system monoclinic
_space_group_IT_number 14
_space_group_name_Hall '-P 2yn'
_space_group_name_H-M_alt 'P 1 21/n 1'
_atom_sites_solution_hydrogens geom
_atom_sites_solution_primary dual
_atom_sites_solution_secondary difmap
_audit_creation_date 2018-06-04
_audit_creation_method
;
Olex2 1.2-beta
(compiled 2018.05.29 svn.r3508 for OlexSys, GUI svn.r5506)
;
_audit_update_record
;
2019-10-29 deposited with the CCDC.	2019-12-12 downloaded from the CCDC.
;
_cell_angle_alpha 90
_cell_angle_beta 96.365(2)
_cell_angle_gamma 90
_cell_formula_units_Z 4
_cell_length_a 8.5304(5)
_cell_length_b 8.1560(5)
_cell_length_c 22.7941(15)
_cell_measurement_reflns_used 6720
_cell_measurement_temperature 100.0
_cell_measurement_theta_max 25.959
_cell_measurement_theta_min 2.654
_cell_volume 1576.10(17)
_computing_cell_refinement 'SAINT v8.38A (Bruker, 2017)'
_computing_data_collection 'APEX3 v2017.3-0 (Bruker, 2017)'
_computing_data_reduction 'SAINT v8.38A (Bruker, 2017)'
_computing_molecular_graphics 'Olex2 (Dolomanov et al., 2009)'
_computing_publication_material 'Olex2 (Dolomanov et al., 2009)'
_computing_structure_refinement 'ShelXL (Sheldrick, 2015)'
_computing_structure_solution 'ShelXT (Sheldrick, 2015)'
_diffrn_ambient_temperature 100.0
_diffrn_detector 'Bruker APEX-II CCD'
_diffrn_detector_area_resol_mean 7.9
_diffrn_detector_type 'CCD Area Detector'
_diffrn_measured_fraction_theta_full 1.000
_diffrn_measured_fraction_theta_max 0.999
_diffrn_measurement_device 'Kappa Four-Circle Diffractometer'
_diffrn_measurement_device_type 'Bruker X8 APEX II'
_diffrn_measurement_method '\w and \f scans'
_diffrn_radiation_monochromator graphite
_diffrn_radiation_probe x-ray
_diffrn_radiation_type MoK\a
_diffrn_radiation_wavelength 0.71073
_diffrn_reflns_av_R_equivalents 0.0421
_diffrn_reflns_av_unetI/netI 0.0297
_diffrn_reflns_Laue_measured_fraction_full 1.000
_diffrn_reflns_Laue_measured_fraction_max 0.999
_diffrn_reflns_limit_h_max 10
_diffrn_reflns_limit_h_min -9
_diffrn_reflns_limit_k_max 10
_diffrn_reflns_limit_k_min -10
_diffrn_reflns_limit_l_max 28
_diffrn_reflns_limit_l_min -28
_diffrn_reflns_number 21549
_diffrn_reflns_point_group_measured_fraction_full 1.000
_diffrn_reflns_point_group_measured_fraction_max 0.999
_diffrn_reflns_theta_full 25.000
_diffrn_reflns_theta_max 26.379
_diffrn_reflns_theta_min 2.470
_diffrn_source 'sealed tube'
_diffrn_source_type fine-focus
_diffrn_standards_number 0
_exptl_absorpt_coefficient_mu 7.858
_exptl_absorpt_correction_T_max 0.2602
_exptl_absorpt_correction_T_min 0.2290
_exptl_absorpt_correction_type multi-scan
_exptl_absorpt_process_details
'SADABS-2016/2 (Bruker,2016/2) was used for absorption correction. wR2(int) was 0.0484 before and 0.0433 after correction. The Ratio of minimum to maximum transmission is 0.8801. The \l/2 correction factor is Not present.'
_exptl_crystal_colour 'Light Yellow'
_exptl_crystal_colour_modifier light
_exptl_crystal_colour_primary yellow
_exptl_crystal_density_diffrn 2.059
_exptl_crystal_description Block
_exptl_crystal_F_000 928
_exptl_crystal_size_max 0.087
_exptl_crystal_size_mid 0.065
_exptl_crystal_size_min 0.063
_refine_diff_density_max 0.465
_refine_diff_density_min -0.821
_refine_diff_density_rms 0.116
_refine_ls_extinction_method none
_refine_ls_goodness_of_fit_ref 1.051
_refine_ls_hydrogen_treatment constr
_refine_ls_matrix_type full
_refine_ls_number_parameters 200
_refine_ls_number_reflns 3228
_refine_ls_number_restraints 0
_refine_ls_restrained_S_all 1.051
_refine_ls_R_factor_all 0.0285
_refine_ls_R_factor_gt 0.0207
_refine_ls_shift/su_max 0.002
_refine_ls_shift/su_mean 0.000
_refine_ls_structure_factor_coef Fsqd
_refine_ls_weighting_details 'w=1/[\s^2^(Fo^2^)+(0.0136P)^2^+0.4010P] where P=(Fo^2^+2Fc^2^)/3'
_refine_ls_weighting_scheme calc
_refine_ls_wR_factor_gt 0.0355
_refine_ls_wR_factor_ref 0.0372
_reflns_Friedel_coverage 0.000
_reflns_number_gt 2783
_reflns_number_total 3228
_reflns_threshold_expression 'I > 2\s(I)'
_cod_data_source_file c9sc05586j2.cif
_cod_data_source_block K12
_cod_depositor_comments
;
The following automatic conversions were performed:

data item '_diffrn_radiation_probe' value 'X-ray' was changed to
'x-ray' in accordance with the
/home/data/users/saulius/crontab/automatic-downloads/rss-feeds/RSC/lib/dictionaries/cif_core.dic
dictionary named 'cif_core.dic' version 2.4.2 last updated on
2011-04-26.

data item '_exptl_crystal_colour_modifier' value 'Light' was changed
to 'light' in accordance with the
/home/data/users/saulius/crontab/automatic-downloads/rss-feeds/RSC/lib/dictionaries/cif_core.dic
dictionary named 'cif_core.dic' version 2.4.2 last updated on
2011-04-26.

data item '_exptl_crystal_colour_primary' value 'Yellow' was changed
to 'yellow' in accordance with the
/home/data/users/saulius/crontab/automatic-downloads/rss-feeds/RSC/lib/dictionaries/cif_core.dic
dictionary named 'cif_core.dic' version 2.4.2 last updated on
2011-04-26.

Automatic conversion script
Id: cif_fix_values 7556 2019-12-06 15:28:31Z antanas 

 Adding full bibliography for 1556536--1556540.cif.

 Adding full bibliography for 1556536--1556540.cif.
;
_cod_database_code 1556538
_shelx_shelxl_version_number 2018/3
_shelx_space_group_comment
;
The symmetry employed for this shelxl refinement is uniquely defined
by the following loop, which should always be used as a source of
symmetry information in preference to the above space-group names.
They are only intended as comments.
;
_shelx_estimated_absorpt_t_max 0.637
_shelx_estimated_absorpt_t_min 0.548
_olex2_refinement_description
;
1. Fixed Uiso
 At 1.2 times of:
  All C(H) groups
 At 1.5 times of:
  All C(H,H,H) groups
2.a Aromatic/amide H refined with riding coordinates:
 C6(H6), C7(H7), C8(H8), C9(H9), C11(H11), C12(H12), C13(H13), C14(H14),
 C15(H15)
2.b Idealised Me refined as rotating group:
 C10(H10A,H10B,H10C)
;
_olex2_submission_special_instructions 'No special instructions were received'

loop_
_space_group_symop_operation_xyz
'x, y, z'
'-x+1/2, y+1/2, -z+1/2'
'-x, -y, -z'
'x-1/2, -y-1/2, z-1/2'

loop_
_atom_site_label
_atom_site_type_symbol
_atom_site_fract_x
_atom_site_fract_y
_atom_site_fract_z
_atom_site_U_iso_or_equiv
_atom_site_adp_type
_atom_site_occupancy
_atom_site_site_symmetry_order
_atom_site_calc_flag
_atom_site_refinement_flags_posn
Re1 Re 0.78499(2) 0.63031(2) 0.41457(2) 0.01371(5) Uani 1 1 d .
S1 S 0.79836(10) 0.72065(10) 0.31116(4) 0.01666(19) Uani 1 1 d .
O1 O 0.9972(3) 0.3283(3) 0.40652(11) 0.0255(6) Uani 1 1 d .
O2 O 1.0721(3) 0.8178(3) 0.47329(11) 0.0274(6) Uani 1 1 d .
O3 O 0.7084(3) 0.5038(3) 0.53522(10) 0.0241(6) Uani 1 1 d .
O4 O 0.5750(3) 0.5232(3) 0.37451(10) 0.0171(5) Uani 1 1 d .
N1 N 0.6339(3) 0.8521(3) 0.41544(12) 0.0152(6) Uani 1 1 d .
C1 C 0.9157(4) 0.4421(4) 0.40919(14) 0.0178(8) Uani 1 1 d .
C2 C 0.9649(4) 0.7468(4) 0.45125(15) 0.0179(8) Uani 1 1 d .
C3 C 0.7389(4) 0.5543(4) 0.49102(16) 0.0170(8) Uani 1 1 d .
C4 C 0.5293(4) 0.5405(4) 0.31758(15) 0.0160(7) Uani 1 1 d .
C5 C 0.6207(4) 0.6269(4) 0.27963(14) 0.0163(7) Uani 1 1 d .
C6 C 0.5707(4) 0.6443(4) 0.21958(15) 0.0198(8) Uani 1 1 d .
H6 H 0.633471 0.703434 0.194899 0.024 Uiso 1 1 calc R
C7 C 0.4291(4) 0.5751(4) 0.19606(16) 0.0242(9) Uani 1 1 d .
H7 H 0.394839 0.585175 0.155122 0.029 Uiso 1 1 calc R
C8 C 0.3375(4) 0.4907(4) 0.23295(16) 0.0243(8) Uani 1 1 d .
H8 H 0.239824 0.444453 0.216926 0.029 Uiso 1 1 calc R
C9 C 0.3860(4) 0.4732(4) 0.29226(16) 0.0208(8) Uani 1 1 d .
H9 H 0.321491 0.414605 0.316450 0.025 Uiso 1 1 calc R
C10 C 0.9495(4) 0.6089(4) 0.27806(16) 0.0248(8) Uani 1 1 d .
H10A H 1.053606 0.641124 0.297052 0.037 Uiso 1 1 calc GR
H10B H 0.942180 0.634103 0.235813 0.037 Uiso 1 1 calc GR
H10C H 0.934412 0.490926 0.283410 0.037 Uiso 1 1 calc GR
C11 C 0.6925(4) 1.0032(4) 0.40769(14) 0.0188(8) Uani 1 1 d .
H11 H 0.800860 1.014097 0.402233 0.023 Uiso 1 1 calc R
C12 C 0.6005(4) 1.1426(4) 0.40740(15) 0.0218(8) Uani 1 1 d .
H12 H 0.645188 1.247106 0.401329 0.026 Uiso 1 1 calc R
C13 C 0.4445(4) 1.1294(4) 0.41592(15) 0.0226(8) Uani 1 1 d .
H13 H 0.379201 1.223902 0.415551 0.027 Uiso 1 1 calc R
C14 C 0.3844(4) 0.9752(4) 0.42507(15) 0.0232(8) Uani 1 1 d .
H14 H 0.277337 0.962618 0.432100 0.028 Uiso 1 1 calc R
C15 C 0.4808(4) 0.8395(4) 0.42393(15) 0.0197(8) Uani 1 1 d .
H15 H 0.437688 0.733915 0.429310 0.024 Uiso 1 1 calc R

loop_
_atom_site_aniso_label
_atom_site_aniso_U_11
_atom_site_aniso_U_22
_atom_site_aniso_U_33
_atom_site_aniso_U_23
_atom_site_aniso_U_13
_atom_site_aniso_U_12
Re1 0.01621(8) 0.01035(7) 0.01418(8) 0.00129(6) -0.00009(5) -0.00126(6)
S1 0.0200(5) 0.0127(4) 0.0172(5) 0.0022(3) 0.0016(4) -0.0022(3)
O1 0.0313(15) 0.0203(13) 0.0238(15) -0.0019(11) -0.0026(12) 0.0092(11)
O2 0.0237(14) 0.0285(14) 0.0284(15) -0.0017(12) -0.0037(12) -0.0101(11)
O3 0.0319(15) 0.0213(13) 0.0200(14) 0.0057(12) 0.0074(12) 0.0001(11)
O4 0.0205(13) 0.0124(11) 0.0175(13) 0.0021(10) -0.0018(10) -0.0050(10)
N1 0.0187(15) 0.0107(14) 0.0160(15) 0.0026(12) 0.0012(12) -0.0019(11)
C1 0.023(2) 0.0183(18) 0.0113(18) 0.0023(14) -0.0032(15) -0.0068(16)
C2 0.021(2) 0.0164(17) 0.0167(19) 0.0055(15) 0.0034(16) 0.0031(15)
C3 0.0184(19) 0.0083(16) 0.024(2) 0.0007(15) -0.0011(16) 0.0004(14)
C4 0.0184(18) 0.0113(16) 0.0182(19) -0.0007(14) 0.0010(15) 0.0031(14)
C5 0.0173(17) 0.0135(16) 0.0173(18) 0.0005(15) -0.0013(14) 0.0007(15)
C6 0.0251(19) 0.0158(17) 0.0186(19) 0.0028(15) 0.0023(16) 0.0048(16)
C7 0.027(2) 0.0244(19) 0.019(2) -0.0016(16) -0.0079(17) 0.0041(16)
C8 0.023(2) 0.0199(18) 0.029(2) -0.0010(17) -0.0053(17) 0.0011(16)
C9 0.0191(19) 0.0154(17) 0.028(2) 0.0023(16) 0.0020(16) 0.0001(15)
C10 0.023(2) 0.027(2) 0.026(2) 0.0019(18) 0.0096(16) 0.0018(17)
C11 0.0191(19) 0.0159(17) 0.021(2) 0.0021(15) 0.0018(16) -0.0051(15)
C12 0.027(2) 0.0122(17) 0.026(2) 0.0000(16) 0.0004(17) -0.0037(15)
C13 0.032(2) 0.0174(17) 0.0181(19) 0.0037(16) 0.0021(16) 0.0102(17)
C14 0.020(2) 0.027(2) 0.023(2) 0.0067(17) 0.0050(16) 0.0026(16)
C15 0.0182(19) 0.0200(19) 0.021(2) 0.0046(15) 0.0007(16) -0.0029(14)

loop_
_atom_type_symbol
_atom_type_description
_atom_type_scat_dispersion_real
_atom_type_scat_dispersion_imag
_atom_type_scat_source
C C 0.0033 0.0016 'International Tables Vol C Tables 4.2.6.8 and 6.1.1.4'
H H 0.0000 0.0000 'International Tables Vol C Tables 4.2.6.8 and 6.1.1.4'
N N 0.0061 0.0033 'International Tables Vol C Tables 4.2.6.8 and 6.1.1.4'
O O 0.0106 0.0060 'International Tables Vol C Tables 4.2.6.8 and 6.1.1.4'
Re Re -1.0185 7.2310 'International Tables Vol C Tables 4.2.6.8 and 6.1.1.4'
S S 0.1246 0.1234 'International Tables Vol C Tables 4.2.6.8 and 6.1.1.4'

loop_
_geom_angle_atom_site_label_1
_geom_angle_atom_site_label_2
_geom_angle_atom_site_label_3
_geom_angle
O4 Re1 S1 80.68(6)
O4 Re1 N1 82.85(9)
N1 Re1 S1 81.65(7)
C1 Re1 S1 95.11(10)
C1 Re1 O4 96.50(11)
C1 Re1 N1 176.75(12)
C1 Re1 C2 88.93(14)
C1 Re1 C3 88.76(13)
C2 Re1 S1 98.52(10)
C2 Re1 O4 174.56(11)
C2 Re1 N1 91.70(12)
C2 Re1 C3 89.93(14)
C3 Re1 S1 170.76(10)
C3 Re1 O4 90.55(11)
C3 Re1 N1 94.43(11)
C5 S1 Re1 97.43(11)
C5 S1 C10 103.28(16)
C10 S1 Re1 110.84(12)
C4 O4 Re1 121.7(2)
C11 N1 Re1 121.2(2)
C15 N1 Re1 120.8(2)
C15 N1 C11 117.9(3)
O1 C1 Re1 179.0(3)
O2 C2 Re1 179.4(3)
O3 C3 Re1 177.2(3)
O4 C4 C5 122.1(3)
O4 C4 C9 120.7(3)
C9 C4 C5 117.2(3)
C4 C5 S1 118.0(2)
C6 C5 S1 120.5(3)
C6 C5 C4 121.4(3)
C7 C6 C5 119.8(3)
C6 C7 C8 119.4(3)
C9 C8 C7 121.1(3)
C8 C9 C4 121.1(3)
N1 C11 C12 122.3(3)
C13 C12 C11 119.7(3)
C12 C13 C14 118.3(3)
C15 C14 C13 119.6(3)
N1 C15 C14 122.1(3)

loop_
_geom_bond_atom_site_label_1
_geom_bond_atom_site_label_2
_geom_bond_distance
Re1 S1 2.4842(9)
Re1 O4 2.108(2)
Re1 N1 2.223(3)
Re1 C1 1.909(4)
Re1 C2 1.917(4)
Re1 C3 1.931(4)
S1 C5 1.777(3)
S1 C10 1.810(3)
O1 C1 1.166(4)
O2 C2 1.149(4)
O3 C3 1.145(4)
O4 C4 1.320(4)
N1 C11 1.349(4)
N1 C15 1.345(4)
C4 C5 1.415(4)
C4 C9 1.405(5)
C5 C6 1.395(5)
C6 C7 1.386(5)
C7 C8 1.391(5)
C8 C9 1.377(5)
C11 C12 1.381(4)
C12 C13 1.371(5)
C13 C14 1.383(5)
C14 C15 1.381(5)
